data_7244879
loop_
_publ_author_name
'Bae, Jaehan'
'Iqbal, Naeem'
'Hwang, Ho Seong'
'Cho, Eun Jin'

_publ_section_title
;
 Sustainable preparation of photoactive indole-fused tetracyclic
 molecules: a new class of organophotocatalysts
;
_journal_issue 10
_journal_name_full 'Green Chemistry'
_journal_page_first 3985
_journal_page_last 3992
_journal_paper_doi 10.1039/D2GC00542E
_journal_volume 24
_journal_year 2022
_chemical_formula_sum 'C23 H15 N O'
_chemical_formula_weight 321.36
_space_group_crystal_system monoclinic
_space_group_IT_number 4
_space_group_name_Hall 'P 2yb'
_space_group_name_H-M_alt 'P 1 21 1'
_atom_sites_solution_hydrogens geom
_audit_creation_method SHELXL-2017/1
_audit_update_record
;
2021-01-07 deposited with the CCDC.	2022-04-14 downloaded from the CCDC.
;
_cell_angle_alpha 90
_cell_angle_beta 105.15(4)
_cell_angle_gamma 90
_cell_formula_units_Z 2
_cell_length_a 5.60(2)
_cell_length_b 14.98(5)
_cell_length_c 9.85(4)
_cell_measurement_temperature 273(2)
_cell_volume 798(5)
_computing_structure_refinement 'SHELXL-2017/1 (Sheldrick, 2017)'
_computing_structure_solution 'SHELXT 2014/5 (Sheldrick, 2014)'
_diffrn_ambient_temperature 273(2)
_diffrn_measured_fraction_theta_full 0.940
_diffrn_measured_fraction_theta_max 0.891
_diffrn_radiation_type MoK\a
_diffrn_radiation_wavelength 0.71073
_diffrn_reflns_av_R_equivalents 0.0487
_diffrn_reflns_av_unetI/netI 0.1107
_diffrn_reflns_Laue_measured_fraction_full 0.940
_diffrn_reflns_Laue_measured_fraction_max 0.891
_diffrn_reflns_limit_h_max 7
_diffrn_reflns_limit_h_min -7
_diffrn_reflns_limit_k_max 19
_diffrn_reflns_limit_k_min -16
_diffrn_reflns_limit_l_max 13
_diffrn_reflns_limit_l_min -12
_diffrn_reflns_number 3464
_diffrn_reflns_point_group_measured_fraction_full 0.779
_diffrn_reflns_point_group_measured_fraction_max 0.710
_diffrn_reflns_theta_full 25.242
_diffrn_reflns_theta_max 28.398
_diffrn_reflns_theta_min 4.611
_exptl_absorpt_coefficient_mu 0.082
_exptl_crystal_density_diffrn 1.338
_exptl_crystal_F_000 336
_refine_diff_density_max 0.150
_refine_diff_density_min -0.179
_refine_diff_density_rms 0.039
_refine_ls_abs_structure_details
;
 Flack x determined using 455 quotients [(I+)-(I-)]/[(I+)+(I-)]
 (Parsons, Flack and Wagner, Acta Cryst. B69 (2013) 249-259).
;
_refine_ls_abs_structure_Flack -1.8(10)
_refine_ls_extinction_method none
_refine_ls_goodness_of_fit_ref 0.993
_refine_ls_hydrogen_treatment constr
_refine_ls_matrix_type full
_refine_ls_number_parameters 226
_refine_ls_number_reflns 2845
_refine_ls_number_restraints 1
_refine_ls_restrained_S_all 0.993
_refine_ls_R_factor_all 0.1539
_refine_ls_R_factor_gt 0.0707
_refine_ls_shift/su_max 0.000
_refine_ls_shift/su_mean 0.000
_refine_ls_structure_factor_coef Fsqd
_refine_ls_weighting_details 'w=1/[\s^2^(Fo^2^)+(0.1023P)^2^+1.1479P] where P=(Fo^2^+2Fc^2^)/3'
_refine_ls_weighting_scheme calc
_refine_ls_wR_factor_gt 0.2264
_refine_ls_wR_factor_ref 0.2623
_reflns_Friedel_coverage 0.536
_reflns_Friedel_fraction_full 0.605
_reflns_Friedel_fraction_max 0.515
_reflns_number_gt 1399
_reflns_number_total 2845
_reflns_threshold_expression 'I > 2\s(I)'
_cod_data_source_file d2gc00542e2.cif
_cod_data_source_block 200331BJHF_0m
_cod_depositor_comments 'Adding full bibliography for 7244879.cif.'
_cod_original_sg_symbol_H-M 'P 21'
_cod_database_code 7244879
_shelx_shelxl_version_number 2017/1
_shelx_space_group_comment
;
The symmetry employed for this shelxl refinement is uniquely defined
by the following loop, which should always be used as a source of
symmetry information in preference to the above space-group names.
They are only intended as comments.
;

loop_
_space_group_symop_operation_xyz
'x, y, z'
'-x, y+1/2, -z'

loop_
_atom_site_label
_atom_site_type_symbol
_atom_site_fract_x
_atom_site_fract_y
_atom_site_fract_z
_atom_site_U_iso_or_equiv
_atom_site_adp_type
_atom_site_occupancy
_atom_site_site_symmetry_order
_atom_site_calc_flag
_atom_site_refinement_flags_posn
_atom_site_refinement_flags_adp
_atom_site_refinement_flags_occupancy
_atom_site_disorder_assembly
_atom_site_disorder_group
O001 O 0.8999(14) 0.4210(5) 0.7782(7) 0.076(2) Uani 1 1 d . . . . .
N002 N 0.8027(14) 0.4302(5) 0.5359(8) 0.0491(19) Uani 1 1 d . . . . .
C00A C 0.1365(17) 0.5558(7) 0.0547(9) 0.055(3) Uani 1 1 d . . . . .
H00A H 0.052376 0.504115 0.017535 0.066 Uiso 1 1 calc R U . . .
C00B C 0.3811(16) 0.5505(7) 0.1314(8) 0.048(2) Uani 1 1 d . . . . .
C00C C 0.6264(16) 0.4704(7) 0.4258(9) 0.049(2) Uani 1 1 d . . . . .
C00D C 0.155(2) 0.6130(8) 0.5407(12) 0.067(3) Uani 1 1 d . . . . .
H00D H 0.015534 0.648250 0.507875 0.080 Uiso 1 1 calc R U . . .
C00E C 0.5014(17) 0.6285(7) 0.1828(9) 0.054(2) Uani 1 1 d . . . . .
H00E H 0.666149 0.626914 0.234167 0.065 Uiso 1 1 calc R U . . .
C00F C 0.454(2) 0.5503(8) 0.7338(10) 0.066(3) Uani 1 1 d . . . . .
H00F H 0.518300 0.541975 0.829999 0.079 Uiso 1 1 calc R U . . .
C00G C 0.0161(19) 0.6370(9) 0.0329(10) 0.067(3) Uani 1 1 d . . . . .
H00G H -0.148547 0.639450 -0.018580 0.080 Uiso 1 1 calc R U . . .
C00H C 0.5067(16) 0.4627(7) 0.1592(9) 0.051(2) Uani 1 1 d . . . . .
C00I C 1.0103(18) 0.3402(8) 0.2557(12) 0.064(3) Uani 1 1 d . . . . .
H00I H 0.962433 0.343262 0.158043 0.076 Uiso 1 1 calc R U . . .
C00J C 0.378(2) 0.7093(8) 0.1581(11) 0.069(3) Uani 1 1 d . . . . .
H00J H 0.462023 0.761657 0.191748 0.083 Uiso 1 1 calc R U . . .
C00K C 1.163(2) 0.3294(7) 0.5489(13) 0.067(3) Uani 1 1 d . . . . .
H00K H 1.213697 0.326820 0.646602 0.080 Uiso 1 1 calc R U . . .
C00L C 1.289(2) 0.2853(8) 0.4693(15) 0.077(3) Uani 1 1 d . . . . .
H00L H 1.426105 0.250852 0.512650 0.093 Uiso 1 1 calc R U . . .
C00M C 1.216(2) 0.2911(8) 0.3238(15) 0.076(3) Uani 1 1 d . . . . .
H00M H 1.306837 0.261468 0.271011 0.092 Uiso 1 1 calc R U . . .
C00N C 0.471(2) 0.4007(8) 0.0581(10) 0.072(3) Uani 1 1 d . . . . .
H00B H 0.544424 0.344895 0.077277 0.086 Uiso 1 1 calc R U . . .
H00C H 0.371659 0.413424 -0.031370 0.086 Uiso 1 1 calc R U . . .
C00O C 0.136(2) 0.7137(7) 0.0857(10) 0.067(3) Uani 1 1 d . . . . .
H00O H 0.052896 0.768095 0.072400 0.080 Uiso 1 1 calc R U . . .
C00P C 0.249(2) 0.6029(8) 0.6828(12) 0.074(4) Uani 1 1 d . . . . .
H00P H 0.173709 0.631456 0.744624 0.089 Uiso 1 1 calc R U . . .
C003 C 0.7742(19) 0.4502(7) 0.6690(10) 0.056(3) Uani 1 1 d . . . . .
C004 C 0.2617(17) 0.5727(6) 0.4438(10) 0.052(2) Uani 1 1 d . . . . .
H004 H 0.194107 0.580037 0.347629 0.063 Uiso 1 1 calc R U . . .
C005 C 0.8761(17) 0.3847(6) 0.3351(10) 0.051(2) Uani 1 1 d . . . . .
C006 C 0.6625(15) 0.4429(6) 0.3002(9) 0.047(2) Uani 1 1 d . . . . .
C007 C 0.4698(16) 0.5217(6) 0.4943(9) 0.045(2) Uani 1 1 d . . . . .
C008 C 0.9600(18) 0.3779(7) 0.4812(10) 0.053(2) Uani 1 1 d . . . . .
C009 C 0.5619(19) 0.5107(6) 0.6394(9) 0.052(2) Uani 1 1 d . . . . .

loop_
_atom_site_aniso_label
_atom_site_aniso_U_11
_atom_site_aniso_U_22
_atom_site_aniso_U_33
_atom_site_aniso_U_23
_atom_site_aniso_U_13
_atom_site_aniso_U_12
O001 0.097(5) 0.075(6) 0.042(4) 0.008(4) -0.005(4) -0.008(4)
N002 0.056(4) 0.042(5) 0.047(4) 0.005(4) 0.008(3) -0.005(4)
C00A 0.061(6) 0.059(7) 0.043(5) -0.006(5) 0.010(4) -0.009(5)
C00B 0.054(5) 0.057(7) 0.032(5) 0.006(4) 0.010(4) -0.002(5)
C00C 0.051(5) 0.052(6) 0.042(5) 0.004(4) 0.010(4) -0.011(5)
C00D 0.070(7) 0.056(8) 0.085(8) -0.004(6) 0.039(6) 0.002(5)
C00E 0.060(6) 0.057(7) 0.044(5) 0.001(5) 0.009(4) -0.014(6)
C00F 0.091(8) 0.069(8) 0.045(6) -0.010(5) 0.029(6) -0.025(7)
C00G 0.065(6) 0.077(8) 0.052(6) 0.002(6) 0.005(5) 0.006(7)
C00H 0.058(5) 0.063(7) 0.035(5) 0.004(5) 0.016(4) -0.005(5)
C00I 0.061(6) 0.052(7) 0.086(8) -0.002(6) 0.034(6) -0.004(5)
C00J 0.090(8) 0.052(8) 0.057(6) 0.005(5) 0.007(6) -0.015(6)
C00K 0.055(6) 0.052(7) 0.086(7) 0.012(6) 0.004(6) -0.003(5)
C00L 0.054(7) 0.057(8) 0.117(11) 0.016(7) 0.017(7) 0.010(6)
C00M 0.065(7) 0.054(8) 0.122(11) 0.002(7) 0.047(7) 0.005(6)
C00N 0.095(8) 0.080(9) 0.040(5) -0.004(5) 0.018(5) 0.000(6)
C00O 0.087(8) 0.054(8) 0.054(6) 0.005(5) 0.009(5) 0.005(6)
C00P 0.102(9) 0.069(9) 0.067(8) -0.021(6) 0.048(7) -0.012(7)
C003 0.080(7) 0.045(7) 0.039(5) -0.003(4) 0.006(5) -0.030(6)
C004 0.059(6) 0.047(7) 0.056(6) 0.000(5) 0.025(5) -0.002(5)
C005 0.055(6) 0.041(6) 0.062(6) 0.005(5) 0.022(5) -0.004(5)
C006 0.051(5) 0.051(7) 0.042(5) -0.001(4) 0.015(4) -0.007(4)
C007 0.052(5) 0.047(6) 0.037(5) -0.003(4) 0.014(4) -0.010(5)
C008 0.051(6) 0.044(6) 0.060(6) 0.008(5) 0.010(5) -0.004(5)
C009 0.065(6) 0.047(6) 0.044(6) 0.000(4) 0.014(5) -0.009(5)

loop_
_atom_type_symbol
_atom_type_description
_atom_type_scat_dispersion_real
_atom_type_scat_dispersion_imag
_atom_type_scat_source
C C 0.0033 0.0016 'International Tables Vol C Tables 4.2.6.8 and 6.1.1.4'
H H 0.0000 0.0000 'International Tables Vol C Tables 4.2.6.8 and 6.1.1.4'
N N 0.0061 0.0033 'International Tables Vol C Tables 4.2.6.8 and 6.1.1.4'
O O 0.0106 0.0060 'International Tables Vol C Tables 4.2.6.8 and 6.1.1.4'

loop_
_geom_angle_atom_site_label_1
_geom_angle_atom_site_label_2
_geom_angle_atom_site_label_3
_geom_angle
_geom_angle_site_symmetry_1
_geom_angle_site_symmetry_3
_geom_angle_publ_flag
C008 N002 C003 136.6(8) . . ?
C008 N002 C00C 109.5(8) . . ?
C003 N002 C00C 113.9(8) . . ?
C00G C00A C00B 120.6(9) . . ?
C00G C00A H00A 119.7 . . ?
C00B C00A H00A 119.7 . . ?
C00E C00B C00A 118.1(9) . . ?
C00E C00B C00H 121.5(9) . . ?
C00A C00B C00H 120.4(8) . . ?
C006 C00C N002 109.3(8) . . ?
C006 C00C C007 145.7(9) . . ?
N002 C00C C007 104.9(7) . . ?
C00P C00D C004 122.5(11) . . ?
C00P C00D H00D 118.7 . . ?
C004 C00D H00D 118.7 . . ?
C00B C00E C00J 120.2(9) . . ?
C00B C00E H00E 119.9 . . ?
C00J C00E H00E 119.9 . . ?
C009 C00F C00P 118.4(10) . . ?
C009 C00F H00F 120.8 . . ?
C00P C00F H00F 120.8 . . ?
C00O C00G C00A 120.8(10) . . ?
C00O C00G H00G 119.6 . . ?
C00A C00G H00G 119.6 . . ?
C00N C00H C006 120.1(10) . . ?
C00N C00H C00B 120.4(9) . . ?
C006 C00H C00B 119.4(8) . . ?
C00M C00I C005 119.1(11) . . ?
C00M C00I H00I 120.4 . . ?
C005 C00I H00I 120.4 . . ?
C00O C00J C00E 121.2(10) . . ?
C00O C00J H00J 119.4 . . ?
C00E C00J H00J 119.4 . . ?
C00L C00K C008 118.0(11) . . ?
C00L C00K H00K 121.0 . . ?
C008 C00K H00K 121.0 . . ?
C00K C00L C00M 120.6(11) . . ?
C00K C00L H00L 119.7 . . ?
C00M C00L H00L 119.7 . . ?
C00I C00M C00L 121.2(11) . . ?
C00I C00M H00M 119.4 . . ?
C00L C00M H00M 119.4 . . ?
C00H C00N H00B 120.0 . . ?
C00H C00N H00C 120.0 . . ?
H00B C00N H00C 120.0 . . ?
C00J C00O C00G 118.9(11) . . ?
C00J C00O H00O 120.5 . . ?
C00G C00O H00O 120.5 . . ?
C00D C00P C00F 119.8(10) . . ?
C00D C00P H00P 120.1 . . ?
C00F C00P H00P 120.1 . . ?
O001 C003 N002 125.3(11) . . ?
O001 C003 C009 131.2(9) . . ?
N002 C003 C009 103.5(8) . . ?
C007 C004 C00D 117.9(10) . . ?
C007 C004 H004 121.0 . . ?
C00D C004 H004 121.0 . . ?
C00I C005 C008 117.4(9) . . ?
C00I C005 C006 133.7(9) . . ?
C008 C005 C006 108.9(8) . . ?
C00C C006 C005 105.9(8) . . ?
C00C C006 C00H 127.2(9) . . ?
C005 C006 C00H 126.8(8) . . ?
C004 C007 C009 119.2(9) . . ?
C004 C007 C00C 133.0(9) . . ?
C009 C007 C00C 107.7(8) . . ?
C00K C008 N002 129.9(10) . . ?
C00K C008 C005 123.7(10) . . ?
N002 C008 C005 106.4(8) . . ?
C00F C009 C007 122.2(10) . . ?
C00F C009 C003 127.8(9) . . ?
C007 C009 C003 109.9(8) . . ?

loop_
_geom_bond_atom_site_label_1
_geom_bond_atom_site_label_2
_geom_bond_distance
_geom_bond_site_symmetry_2
_geom_bond_publ_flag
O001 C003 1.203(11) . ?
N002 C008 1.389(13) . ?
N002 C003 1.394(13) . ?
N002 C00C 1.398(11) . ?
C00A C00G 1.381(15) . ?
C00A C00B 1.383(12) . ?
C00A H00A 0.9300 . ?
C00B C00E 1.378(13) . ?
C00B C00H 1.483(14) . ?
C00C C006 1.369(13) . ?
C00C C007 1.457(13) . ?
C00D C00P 1.368(15) . ?
C00D C004 1.389(13) . ?
C00D H00D 0.9300 . ?
C00E C00J 1.384(15) . ?
C00E H00E 0.9300 . ?
C00F C009 1.369(14) . ?
C00F C00P 1.377(17) . ?
C00F H00F 0.9300 . ?
C00G C00O 1.362(15) . ?
C00G H00G 0.9300 . ?
C00H C00N 1.338(13) . ?
C00H C006 1.465(13) . ?
C00I C00M 1.383(16) . ?
C00I C005 1.389(14) . ?
C00I H00I 0.9300 . ?
C00J C00O 1.359(15) . ?
C00J H00J 0.9300 . ?
C00K C00L 1.356(17) . ?
C00K C008 1.368(14) . ?
C00K H00K 0.9300 . ?
C00L C00M 1.387(19) . ?
C00L H00L 0.9300 . ?
C00M H00M 0.9300 . ?
C00N H00B 0.9300 . ?
C00N H00C 0.9300 . ?
C00O H00O 0.9300 . ?
C00P H00P 0.9300 . ?
C003 C009 1.462(15) . ?
C004 C007 1.374(13) . ?
C004 H004 0.9300 . ?
C005 C008 1.396(14) . ?
C005 C006 1.448(13) . ?
C007 C009 1.398(14) . ?
